data_4134752
loop_
_publ_author_name
'Liang, Xin-Ting'
'Chen, Jia-Hua'
'Yang, Zhen'

_publ_section_title
;
 Asymmetric Total Synthesis of (-)-Spirochensilide A.
;
_journal_name_full 'Journal of the American Chemical Society'
_journal_paper_doi 10.1021/jacs.0c02522
_journal_year 2020
_chemical_formula_moiety 'C33 H59 Cl O3 Si2'
_chemical_formula_sum 'C33 H59 Cl O3 Si2'
_chemical_formula_weight 595.43
_space_group_crystal_system monoclinic
_space_group_IT_number 14
_space_group_name_Hall '-P 2yn'
_space_group_name_H-M_alt 'P 1 21/n 1'
_atom_sites_solution_hydrogens mixed
_atom_sites_solution_primary direct
_audit_creation_date 2020-01-09
_audit_creation_method
;
Olex2 1.3
(compiled Nov 21 2019 18:26:39 for OlexSys, GUI svn.r6003)
;
_cell_angle_alpha 90
_cell_angle_beta 95.884(3)
_cell_angle_gamma 90
_cell_formula_units_Z 4
_cell_length_a 10.9749(3)
_cell_length_b 24.6837(8)
_cell_length_c 13.5232(4)
_cell_measurement_reflns_used 3530
_cell_measurement_temperature 104.6
_cell_measurement_theta_max 29.2390
_cell_measurement_theta_min 3.0069
_cell_volume 3644.15(19)
_computing_cell_refinement
;
CrysAlisPro, Agilent Technologies,
Version 1.171.35.11 (release 16-05-2011 CrysAlis171 .NET)
(compiled May 16 2011,17:55:39)
;
_computing_data_collection
;
CrysAlisPro, Agilent Technologies,
Version 1.171.35.11 (release 16-05-2011 CrysAlis171 .NET)
(compiled May 16 2011,17:55:39)
;
_computing_data_reduction
;
CrysAlisPro, Agilent Technologies,
Version 1.171.35.11 (release 16-05-2011 CrysAlis171 .NET)
(compiled May 16 2011,17:55:39)
;
_computing_molecular_graphics 'Olex2 1.3 (Dolomanov et al., 2009)'
_computing_publication_material 'Olex2 1.3 (Dolomanov et al., 2009)'
_computing_structure_refinement 'SHELXL 2018/3 (Sheldrick, 2015)'
_computing_structure_solution 'XS  (Sheldrick, 2008)'
_diffrn_ambient_temperature 104.6
_diffrn_detector_area_resol_mean 16.0971
_diffrn_measured_fraction_theta_full 0.998
_diffrn_measured_fraction_theta_max 0.998
_diffrn_measurement_details
;
#__ type_ start__ end____ width___ exp.time_
  1 omega   -9.00   88.00   1.0000   16.0000
omega____ theta____ kappa____ phi______ frames
    -       20.9711   77.0000  -30.0000 97

#__ type_ start__ end____ width___ exp.time_
  2 omega   38.00   92.00   1.0000   16.0000
omega____ theta____ kappa____ phi______ frames
    -       20.9711   37.0000  -90.0000 54

#__ type_ start__ end____ width___ exp.time_
  3 omega  -48.00   50.00   1.0000   16.0000
omega____ theta____ kappa____ phi______ frames
    -       20.9711  -77.0000  150.0000 98

#__ type_ start__ end____ width___ exp.time_
  4 omega   19.00   46.00   1.0000   16.0000
omega____ theta____ kappa____ phi______ frames
    -       20.9711  -37.0000 -180.0000 27
;
_diffrn_measurement_device_type 'Xcalibur, Eos, Gemini'
_diffrn_measurement_method '\w scans'
_diffrn_orient_matrix_UB_11 0.0134377000
_diffrn_orient_matrix_UB_12 -0.0035190000
_diffrn_orient_matrix_UB_13 -0.0497910000
_diffrn_orient_matrix_UB_21 -0.0014235000
_diffrn_orient_matrix_UB_22 -0.0285220000
_diffrn_orient_matrix_UB_23 0.0062435000
_diffrn_orient_matrix_UB_31 -0.0635422000
_diffrn_orient_matrix_UB_32 -0.0001174000
_diffrn_orient_matrix_UB_33 -0.0161954000
_diffrn_radiation_monochromator graphite
_diffrn_radiation_type 'Mo K\a'
_diffrn_radiation_wavelength 0.71073
_diffrn_reflns_av_R_equivalents 0.0471
_diffrn_reflns_av_unetI/netI 0.0631
_diffrn_reflns_Laue_measured_fraction_full 0.998
_diffrn_reflns_Laue_measured_fraction_max 0.998
_diffrn_reflns_limit_h_max 13
_diffrn_reflns_limit_h_min -13
_diffrn_reflns_limit_k_max 30
_diffrn_reflns_limit_k_min -30
_diffrn_reflns_limit_l_max 16
_diffrn_reflns_limit_l_min -13
_diffrn_reflns_number 18351
_diffrn_reflns_point_group_measured_fraction_full 0.998
_diffrn_reflns_point_group_measured_fraction_max 0.998
_diffrn_reflns_theta_full 25.242
_diffrn_reflns_theta_max 25.999
_diffrn_reflns_theta_min 3.013
_diffrn_source 'Enhance (Mo) X-ray Source'
_exptl_absorpt_coefficient_mu 0.199
_exptl_absorpt_correction_T_max 1.00000
_exptl_absorpt_correction_T_min 0.86737
_exptl_absorpt_correction_type multi-scan
_exptl_absorpt_process_details
;
CrysAlisPro, Agilent Technologies,
Version 1.171.35.11 (release 16-05-2011 CrysAlis171 .NET)
(compiled May 16 2011,17:55:39)
Empirical absorption correction using spherical harmonics,
 implemented in SCALE3 ABSPACK scaling algorithm.
;
_exptl_crystal_colour colourless
_exptl_crystal_colour_primary colourless
_exptl_crystal_density_diffrn 1.085
_exptl_crystal_description block
_exptl_crystal_F_000 1304
_exptl_crystal_size_max 0.4
_exptl_crystal_size_mid 0.15
_exptl_crystal_size_min 0.08
_refine_diff_density_max 0.325
_refine_diff_density_min -0.299
_refine_diff_density_rms 0.050
_refine_ls_extinction_method none
_refine_ls_goodness_of_fit_ref 1.034
_refine_ls_hydrogen_treatment mixed
_refine_ls_matrix_type full
_refine_ls_number_parameters 376
_refine_ls_number_reflns 7160
_refine_ls_number_restraints 0
_refine_ls_restrained_S_all 1.034
_refine_ls_R_factor_all 0.0782
_refine_ls_R_factor_gt 0.0526
_refine_ls_shift/su_max 0.001
_refine_ls_shift/su_mean 0.000
_refine_ls_structure_factor_coef Fsqd
_refine_ls_weighting_details 'w=1/[\s^2^(Fo^2^)+(0.0363P)^2^+1.5996P] where P=(Fo^2^+2Fc^2^)/3'
_refine_ls_weighting_scheme calc
_refine_ls_wR_factor_gt 0.1033
_refine_ls_wR_factor_ref 0.1141
_reflns_Friedel_coverage 0.000
_reflns_number_gt 5350
_reflns_number_total 7160
_reflns_threshold_expression 'I > 2\s(I)'
_cod_data_source_file ja0c02522_si_004.cif
_cod_data_source_block exp_4588
_cod_original_cell_volume 3644.16(18)
_cod_database_code 4134752
_shelx_shelxl_version_number 2018/3
_shelx_space_group_comment
;
The symmetry employed for this shelxl refinement is uniquely defined
by the following loop, which should always be used as a source of
symmetry information in preference to the above space-group names.
They are only intended as comments.
;
_shelx_estimated_absorpt_t_max 0.984
_shelx_estimated_absorpt_t_min 0.925
_reflns_odcompleteness_completeness 99.78
_reflns_odcompleteness_iscentric 1
_reflns_odcompleteness_theta 26.32
_olex2_refinement_description
;
1. Fixed Uiso
 At 1.2 times of:
  All C(H) groups, All C(H,H) groups
 At 1.5 times of:
  All C(H,H,H) groups
2.a Ternary CH refined with riding coordinates:
 C15(H15), C4(H4), C11(H11)
2.b Secondary CH2 refined with riding coordinates:
 C14(H14A,H14B), C9(H9A,H9B), C10(H10A,H10B), C8(H8A,H8B)
2.c Idealised Me refined as rotating group:
 C19(H19A,H19B,H19C), C33(H33A,H33B,H33C), C20(H20A,H20B,H20C), C21(H21A,H21B,
 H21C), C28(H28A,H28B,H28C), C22(H22A,H22B,H22C), C24(H24A,H24B,H24C), C17(H17A,
 H17B,H17C), C27(H27A,H27B,H27C), C18(H18A,H18B,H18C), C25(H25A,H25B,H25C),
 C26(H26A,H26B,H26C), C30(H30A,H30B,H30C), C31(H31A,H31B,H31C), C32(H32A,H32B,
 H32C)
;
_olex2_submission_special_instructions 'No special instructions were received'

loop_
_space_group_symop_operation_xyz
'x, y, z'
'-x+1/2, y+1/2, -z+1/2'
'-x, -y, -z'
'x-1/2, -y-1/2, z-1/2'

loop_
_atom_site_label
_atom_site_type_symbol
_atom_site_fract_x
_atom_site_fract_y
_atom_site_fract_z
_atom_site_U_iso_or_equiv
_atom_site_adp_type
_atom_site_occupancy
_atom_site_site_symmetry_order
_atom_site_calc_flag
_atom_site_refinement_flags_posn
_atom_site_refinement_flags_adp
_atom_site_refinement_flags_occupancy
_atom_site_disorder_assembly
_atom_site_disorder_group
Si1 Si 1.11817(5) 0.13349(2) 0.58471(5) 0.02026(15) Uani 1 1 d . . . . .
Si2 Si 0.81226(6) 0.10344(2) 1.08999(5) 0.02261(16) Uani 1 1 d . . . . .
Cl1 Cl 0.50765(6) 0.21501(3) 0.41230(5) 0.04131(19) Uani 1 1 d . . . . .
O3 O 0.72757(14) 0.10896(6) 0.98269(11) 0.0232(4) Uani 1 1 d . . . . .
O2 O 0.97707(13) 0.15496(6) 0.55158(11) 0.0251(4) Uani 1 1 d . . . . .
O1 O 0.57769(16) 0.33367(8) 0.37926(14) 0.0464(5) Uani 1 1 d . . . . .
C12 C 0.7529(2) 0.21067(9) 0.77598(16) 0.0194(5) Uani 1 1 d . . . . .
H12A H 0.719(2) 0.2466(9) 0.7654(16) 0.023 Uiso 1 1 d . U . . .
H12B H 0.841(2) 0.2149(8) 0.7821(16) 0.023 Uiso 1 1 d . U . . .
C7 C 0.91155(19) 0.19494(8) 0.59957(17) 0.0196(5) Uani 1 1 d . . . . .
H7 H 0.940(2) 0.1945(8) 0.6720(17) 0.023 Uiso 1 1 d . U . . .
C13 C 0.71129(19) 0.17385(8) 0.68777(15) 0.0169(5) Uani 1 1 d . . . . .
C23 C 1.1704(2) 0.10482(9) 0.46672(17) 0.0253(5) Uani 1 1 d . . . . .
C6 C 0.76768(19) 0.18394(8) 0.58555(15) 0.0181(5) Uani 1 1 d . . . . .
C5 C 0.72164(19) 0.23556(9) 0.53524(16) 0.0206(5) Uani 1 1 d . . . . .
C14 C 0.7183(2) 0.18605(8) 0.87356(15) 0.0200(5) Uani 1 1 d . . . . .
H14A H 0.750480 0.208873 0.928539 0.024 Uiso 1 1 calc R U . . .
H14B H 0.629827 0.185481 0.872369 0.024 Uiso 1 1 calc R U . . .
C9 C 0.7346(2) 0.13071(9) 0.52953(16) 0.0229(5) Uani 1 1 d . . . . .
H9A H 0.794440 0.122632 0.483545 0.027 Uiso 1 1 calc R U . . .
H9B H 0.654455 0.133472 0.492384 0.027 Uiso 1 1 calc R U . . .
C15 C 0.7674(2) 0.12869(8) 0.89092(15) 0.0201(5) Uani 1 1 d . . . . .
H15 H 0.857079 0.130475 0.898904 0.024 Uiso 1 1 calc R U . . .
C10 C 0.7349(2) 0.08592(9) 0.60981(16) 0.0262(5) Uani 1 1 d . . . . .
H10A H 0.656322 0.067660 0.605805 0.031 Uiso 1 1 calc R U . . .
H10B H 0.798281 0.059342 0.601814 0.031 Uiso 1 1 calc R U . . .
C19 C 0.5932(2) 0.07180(9) 0.80659(17) 0.0283(6) Uani 1 1 d . . . . .
H19A H 0.583572 0.050934 0.865177 0.042 Uiso 1 1 calc R U . . .
H19B H 0.568547 0.050456 0.748642 0.042 Uiso 1 1 calc R U . . .
H19C H 0.543286 0.103740 0.806234 0.042 Uiso 1 1 calc R U . . .
C4 C 0.8107(2) 0.28109(9) 0.55991(18) 0.0255(5) Uani 1 1 d . . . . .
H4 H 0.805645 0.292298 0.628886 0.031 Uiso 1 1 calc R U . . .
C33 C 0.57045(19) 0.17780(9) 0.66776(16) 0.0230(5) Uani 1 1 d . . . . .
H33A H 0.534605 0.173746 0.729174 0.034 Uiso 1 1 calc R U . . .
H33B H 0.540832 0.149637 0.622563 0.034 Uiso 1 1 calc R U . . .
H33C H 0.548389 0.212458 0.639097 0.034 Uiso 1 1 calc R U . . .
C20 C 0.8059(2) 0.03667(9) 0.82154(18) 0.0305(6) Uani 1 1 d . . . . .
H20A H 0.890879 0.045635 0.820407 0.046 Uiso 1 1 calc R U . . .
H20B H 0.781807 0.011338 0.769306 0.046 Uiso 1 1 calc R U . . .
H20C H 0.793634 0.020767 0.884532 0.046 Uiso 1 1 calc R U . . .
C1 C 0.6315(2) 0.25119(10) 0.46702(17) 0.0267(5) Uani 1 1 d . . . . .
C21 C 1.2167(2) 0.19124(9) 0.63281(19) 0.0311(6) Uani 1 1 d . . . . .
H21A H 1.218963 0.218091 0.581665 0.047 Uiso 1 1 calc R U . . .
H21B H 1.298173 0.178388 0.652269 0.047 Uiso 1 1 calc R U . . .
H21C H 1.183607 0.206975 0.689232 0.047 Uiso 1 1 calc R U . . .
C16 C 0.7283(2) 0.08826(8) 0.80613(16) 0.0214(5) Uani 1 1 d . . . . .
C2 C 0.6469(2) 0.30805(10) 0.43740(19) 0.0329(6) Uani 1 1 d . . . . .
C11 C 0.7605(2) 0.11589(8) 0.70928(16) 0.0192(5) Uani 1 1 d . . . . .
H11 H 0.849778 0.120066 0.718405 0.023 Uiso 1 1 calc R U . . .
C28 C 0.8906(2) 0.16890(9) 1.12599(19) 0.0344(6) Uani 1 1 d . . . . .
H28A H 0.936722 0.180745 1.073396 0.052 Uiso 1 1 calc R U . . .
H28B H 0.944833 0.163772 1.185587 0.052 Uiso 1 1 calc R U . . .
H28C H 0.830386 0.195775 1.137465 0.052 Uiso 1 1 calc R U . . .
C22 C 1.1172(2) 0.08058(9) 0.68199(18) 0.0317(6) Uani 1 1 d . . . . .
H22A H 1.092873 0.096395 0.741773 0.047 Uiso 1 1 calc R U . . .
H22B H 1.197809 0.065432 0.695113 0.047 Uiso 1 1 calc R U . . .
H22C H 1.060452 0.052528 0.659438 0.047 Uiso 1 1 calc R U . . .
C29 C 0.6997(3) 0.08320(11) 1.17862(18) 0.0354(6) Uani 1 1 d . . . . .
C24 C 1.1646(3) 0.14876(11) 0.38579(19) 0.0434(7) Uani 1 1 d . . . . .
H24A H 1.082325 0.162205 0.373827 0.065 Uiso 1 1 calc R U . . .
H24B H 1.189159 0.133555 0.325572 0.065 Uiso 1 1 calc R U . . .
H24C H 1.218681 0.177951 0.407425 0.065 Uiso 1 1 calc R U . . .
C3 C 0.7687(2) 0.32870(10) 0.49021(19) 0.0296(6) Uani 1 1 d . . . . .
C17 C 0.8550(2) 0.34092(12) 0.4107(2) 0.0436(7) Uani 1 1 d . . . . .
H17A H 0.932535 0.353082 0.442138 0.065 Uiso 1 1 calc R U . . .
H17B H 0.819699 0.368661 0.366930 0.065 Uiso 1 1 calc R U . . .
H17C H 0.866678 0.308659 0.373119 0.065 Uiso 1 1 calc R U . . .
C27 C 0.9339(3) 0.05131(11) 1.0843(2) 0.0436(7) Uani 1 1 d . . . . .
H27A H 0.896872 0.016163 1.075627 0.065 Uiso 1 1 calc R U . . .
H27B H 0.987499 0.051904 1.145054 0.065 Uiso 1 1 calc R U . . .
H27C H 0.980057 0.058962 1.029385 0.065 Uiso 1 1 calc R U . . .
C18 C 0.7464(3) 0.38043(10) 0.5472(2) 0.0454(8) Uani 1 1 d . . . . .
H18A H 0.692456 0.372812 0.597013 0.068 Uiso 1 1 calc R U . . .
H18B H 0.709744 0.407200 0.501994 0.068 Uiso 1 1 calc R U . . .
H18C H 0.822943 0.393867 0.578459 0.068 Uiso 1 1 calc R U . . .
C8 C 0.9318(2) 0.25093(9) 0.5537(2) 0.0378(7) Uani 1 1 d . . . . .
H8A H 0.999063 0.269837 0.591018 0.045 Uiso 1 1 calc R U . . .
H8B H 0.949530 0.247409 0.485181 0.045 Uiso 1 1 calc R U . . .
C25 C 1.3023(2) 0.08369(11) 0.4848(2) 0.0416(7) Uani 1 1 d . . . . .
H25A H 1.356115 0.112966 0.506560 0.062 Uiso 1 1 calc R U . . .
H25B H 1.326603 0.068882 0.424129 0.062 Uiso 1 1 calc R U . . .
H25C H 1.306840 0.056018 0.534880 0.062 Uiso 1 1 calc R U . . .
C26 C 1.0863(2) 0.05763(10) 0.4303(2) 0.0401(7) Uani 1 1 d . . . . .
H26A H 1.095428 0.028610 0.477718 0.060 Uiso 1 1 calc R U . . .
H26B H 1.108200 0.045047 0.367281 0.060 Uiso 1 1 calc R U . . .
H26C H 1.002730 0.069718 0.423013 0.060 Uiso 1 1 calc R U . . .
C30 C 0.6059(3) 0.12894(14) 1.1865(2) 0.0624(9) Uani 1 1 d . . . . .
H30A H 0.646983 0.160558 1.214538 0.094 Uiso 1 1 calc R U . . .
H30B H 0.545180 0.117451 1.228283 0.094 Uiso 1 1 calc R U . . .
H30C H 0.566995 0.137350 1.121428 0.094 Uiso 1 1 calc R U . . .
C31 C 0.7673(3) 0.07245(12) 1.28221(19) 0.0508(8) Uani 1 1 d . . . . .
H31A H 0.825580 0.043751 1.277859 0.076 Uiso 1 1 calc R U . . .
H31B H 0.709272 0.062172 1.327274 0.076 Uiso 1 1 calc R U . . .
H31C H 0.809374 0.104739 1.306089 0.076 Uiso 1 1 calc R U . . .
C32 C 0.6337(3) 0.03151(14) 1.1419(2) 0.0690(11) Uani 1 1 d . . . . .
H32A H 0.588632 0.038106 1.078409 0.103 Uiso 1 1 calc R U . . .
H32B H 0.578257 0.020556 1.188642 0.103 Uiso 1 1 calc R U . . .
H32C H 0.692685 0.003331 1.135579 0.103 Uiso 1 1 calc R U . . .

loop_
_atom_site_aniso_label
_atom_site_aniso_U_11
_atom_site_aniso_U_22
_atom_site_aniso_U_33
_atom_site_aniso_U_23
_atom_site_aniso_U_13
_atom_site_aniso_U_12
Si1 0.0146(3) 0.0192(3) 0.0269(3) -0.0023(3) 0.0018(3) 0.0010(2)
Si2 0.0258(4) 0.0201(3) 0.0215(3) 0.0005(3) 0.0002(3) 0.0020(3)
Cl1 0.0260(3) 0.0555(4) 0.0390(4) 0.0104(3) -0.0134(3) -0.0026(3)
O3 0.0248(9) 0.0256(8) 0.0195(8) 0.0034(7) 0.0038(7) -0.0015(7)
O2 0.0156(8) 0.0302(9) 0.0294(9) -0.0091(7) 0.0017(7) 0.0041(7)
O1 0.0240(10) 0.0620(13) 0.0534(12) 0.0350(10) 0.0053(9) 0.0122(9)
C12 0.0201(12) 0.0171(11) 0.0211(12) -0.0002(10) 0.0028(10) 0.0011(9)
C7 0.0141(11) 0.0208(11) 0.0237(12) -0.0011(10) 0.0015(9) 0.0014(9)
C13 0.0135(11) 0.0204(11) 0.0170(11) -0.0009(9) 0.0022(9) 0.0004(9)
C23 0.0219(12) 0.0234(12) 0.0313(13) -0.0029(11) 0.0069(10) 0.0013(10)
C6 0.0138(11) 0.0233(12) 0.0168(11) -0.0005(9) -0.0008(9) 0.0017(9)
C5 0.0164(11) 0.0274(12) 0.0192(11) 0.0024(10) 0.0074(9) 0.0033(9)
C14 0.0196(11) 0.0224(12) 0.0180(11) -0.0033(9) 0.0019(9) 0.0020(9)
C9 0.0186(12) 0.0296(13) 0.0208(12) -0.0058(10) 0.0033(10) -0.0017(10)
C15 0.0193(11) 0.0232(12) 0.0181(11) 0.0027(9) 0.0027(9) -0.0015(9)
C10 0.0293(13) 0.0225(12) 0.0271(13) -0.0051(10) 0.0041(11) -0.0010(10)
C19 0.0315(14) 0.0291(13) 0.0246(13) -0.0019(10) 0.0043(11) -0.0123(11)
C4 0.0208(12) 0.0237(12) 0.0318(13) 0.0021(10) 0.0021(10) 0.0034(10)
C33 0.0169(11) 0.0312(13) 0.0210(12) -0.0006(10) 0.0023(10) 0.0008(10)
C20 0.0407(15) 0.0208(12) 0.0307(14) 0.0012(10) 0.0071(12) 0.0028(11)
C1 0.0178(12) 0.0383(14) 0.0238(12) 0.0072(11) 0.0019(10) 0.0018(10)
C21 0.0202(13) 0.0309(13) 0.0407(15) -0.0033(12) -0.0043(11) -0.0016(10)
C16 0.0236(12) 0.0186(11) 0.0223(12) -0.0008(9) 0.0033(10) -0.0005(9)
C2 0.0223(13) 0.0438(15) 0.0342(14) 0.0175(12) 0.0112(11) 0.0112(12)
C11 0.0159(11) 0.0201(11) 0.0218(11) -0.0028(9) 0.0022(9) 0.0005(9)
C28 0.0379(15) 0.0273(13) 0.0362(15) 0.0019(11) -0.0047(12) -0.0007(11)
C22 0.0335(14) 0.0276(13) 0.0343(14) -0.0013(11) 0.0055(12) 0.0035(11)
C29 0.0430(16) 0.0437(16) 0.0200(13) 0.0019(11) 0.0059(12) -0.0095(13)
C24 0.0521(19) 0.0464(17) 0.0341(15) 0.0010(13) 0.0161(14) 0.0063(14)
C3 0.0195(12) 0.0314(13) 0.0391(15) 0.0140(12) 0.0095(11) 0.0068(10)
C17 0.0252(14) 0.0574(18) 0.0499(17) 0.0240(15) 0.0128(13) 0.0036(13)
C27 0.0448(17) 0.0416(16) 0.0417(16) -0.0083(13) -0.0088(14) 0.0149(13)
C18 0.0384(16) 0.0291(14) 0.070(2) 0.0132(14) 0.0100(15) 0.0103(12)
C8 0.0174(12) 0.0256(13) 0.071(2) 0.0111(13) 0.0051(13) 0.0030(10)
C25 0.0255(14) 0.0476(17) 0.0529(18) -0.0078(14) 0.0105(13) 0.0082(12)
C26 0.0363(16) 0.0403(16) 0.0450(16) -0.0193(13) 0.0101(13) -0.0055(12)
C30 0.0439(19) 0.090(3) 0.058(2) 0.0020(19) 0.0272(16) 0.0058(18)
C31 0.077(2) 0.0525(18) 0.0224(14) 0.0052(13) 0.0042(15) -0.0103(16)
C32 0.092(3) 0.080(2) 0.0353(17) 0.0061(17) 0.0060(18) -0.057(2)

loop_
_atom_type_symbol
_atom_type_description
_atom_type_scat_dispersion_real
_atom_type_scat_dispersion_imag
_atom_type_scat_source
C C 0.0033 0.0016 'International Tables Vol C Tables 4.2.6.8 and 6.1.1.4'
H H 0.0000 0.0000 'International Tables Vol C Tables 4.2.6.8 and 6.1.1.4'
Cl Cl 0.1484 0.1585 'International Tables Vol C Tables 4.2.6.8 and 6.1.1.4'
O O 0.0106 0.0060 'International Tables Vol C Tables 4.2.6.8 and 6.1.1.4'
Si Si 0.0817 0.0704 'International Tables Vol C Tables 4.2.6.8 and 6.1.1.4'

loop_
_geom_angle_atom_site_label_1
_geom_angle_atom_site_label_2
_geom_angle_atom_site_label_3
_geom_angle
_geom_angle_site_symmetry_1
_geom_angle_site_symmetry_3
_geom_angle_publ_flag
O2 Si1 C23 104.36(9) . . ?
O2 Si1 C21 110.04(9) . . ?
O2 Si1 C22 110.15(10) . . ?
C21 Si1 C23 111.46(11) . . ?
C22 Si1 C23 111.09(11) . . ?
C22 Si1 C21 109.64(11) . . ?
O3 Si2 C28 111.13(10) . . ?
O3 Si2 C29 103.64(10) . . ?
O3 Si2 C27 111.31(10) . . ?
C28 Si2 C29 112.27(12) . . ?
C27 Si2 C28 107.18(13) . . ?
C27 Si2 C29 111.37(13) . . ?
C15 O3 Si2 126.36(14) . . ?
C7 O2 Si1 127.15(13) . . ?
H12A C12 H12B 106.3(18) . . ?
C13 C12 H12A 110.5(13) . . ?
C13 C12 H12B 110.2(13) . . ?
C13 C12 C14 110.76(18) . . ?
C14 C12 H12A 111.4(14) . . ?
C14 C12 H12B 107.6(13) . . ?
O2 C7 H7 108.6(13) . . ?
O2 C7 C6 111.70(17) . . ?
O2 C7 C8 109.85(19) . . ?
C6 C7 H7 108.7(13) . . ?
C8 C7 H7 111.3(12) . . ?
C8 C7 C6 106.68(17) . . ?
C12 C13 C6 118.20(18) . . ?
C12 C13 C33 108.17(18) . . ?
C12 C13 C11 109.40(17) . . ?
C33 C13 C6 108.01(16) . . ?
C33 C13 C11 114.54(17) . . ?
C11 C13 C6 98.55(16) . . ?
C24 C23 Si1 110.08(16) . . ?
C25 C23 Si1 110.87(17) . . ?
C25 C23 C24 108.8(2) . . ?
C25 C23 C26 108.6(2) . . ?
C26 C23 Si1 109.35(17) . . ?
C26 C23 C24 109.1(2) . . ?
C13 C6 C7 113.08(16) . . ?
C5 C6 C7 101.05(17) . . ?
C5 C6 C13 112.48(17) . . ?
C5 C6 C9 116.61(18) . . ?
C9 C6 C7 112.58(17) . . ?
C9 C6 C13 101.58(17) . . ?
C4 C5 C6 110.57(18) . . ?
C1 C5 C6 138.1(2) . . ?
C1 C5 C4 110.8(2) . . ?
C12 C14 H14A 109.1 . . ?
C12 C14 H14B 109.1 . . ?
H14A C14 H14B 107.8 . . ?
C15 C14 C12 112.68(18) . . ?
C15 C14 H14A 109.1 . . ?
C15 C14 H14B 109.1 . . ?
C6 C9 H9A 110.5 . . ?
C6 C9 H9B 110.5 . . ?
C6 C9 C10 106.29(17) . . ?
H9A C9 H9B 108.7 . . ?
C10 C9 H9A 110.5 . . ?
C10 C9 H9B 110.5 . . ?
O3 C15 C14 108.22(17) . . ?
O3 C15 H15 108.1 . . ?
O3 C15 C16 109.54(17) . . ?
C14 C15 H15 108.1 . . ?
C14 C15 C16 114.71(17) . . ?
C16 C15 H15 108.1 . . ?
C9 C10 H10A 110.8 . . ?
C9 C10 H10B 110.8 . . ?
H10A C10 H10B 108.8 . . ?
C11 C10 C9 104.90(17) . . ?
C11 C10 H10A 110.8 . . ?
C11 C10 H10B 110.8 . . ?
H19A C19 H19B 109.5 . . ?
H19A C19 H19C 109.5 . . ?
H19B C19 H19C 109.5 . . ?
C16 C19 H19A 109.5 . . ?
C16 C19 H19B 109.5 . . ?
C16 C19 H19C 109.5 . . ?
C5 C4 H4 108.9 . . ?
C5 C4 C3 106.64(19) . . ?
C5 C4 C8 99.93(18) . . ?
C3 C4 H4 108.9 . . ?
C8 C4 H4 108.9 . . ?
C8 C4 C3 122.8(2) . . ?
C13 C33 H33A 109.5 . . ?
C13 C33 H33B 109.5 . . ?
C13 C33 H33C 109.5 . . ?
H33A C33 H33B 109.5 . . ?
H33A C33 H33C 109.5 . . ?
H33B C33 H33C 109.5 . . ?
H20A C20 H20B 109.5 . . ?
H20A C20 H20C 109.5 . . ?
H20B C20 H20C 109.5 . . ?
C16 C20 H20A 109.5 . . ?
C16 C20 H20B 109.5 . . ?
C16 C20 H20C 109.5 . . ?
C5 C1 Cl1 129.74(19) . . ?
C5 C1 C2 111.4(2) . . ?
C2 C1 Cl1 118.86(17) . . ?
Si1 C21 H21A 109.5 . . ?
Si1 C21 H21B 109.5 . . ?
Si1 C21 H21C 109.5 . . ?
H21A C21 H21B 109.5 . . ?
H21A C21 H21C 109.5 . . ?
H21B C21 H21C 109.5 . . ?
C15 C16 C11 105.81(17) . . ?
C19 C16 C15 111.21(18) . . ?
C19 C16 C11 115.06(18) . . ?
C20 C16 C15 109.06(18) . . ?
C20 C16 C19 107.60(19) . . ?
C20 C16 C11 107.95(18) . . ?
O1 C2 C1 126.2(2) . . ?
O1 C2 C3 125.8(2) . . ?
C1 C2 C3 107.94(19) . . ?
C13 C11 C16 117.42(18) . . ?
C13 C11 H11 104.6 . . ?
C10 C11 C13 104.59(17) . . ?
C10 C11 C16 119.43(18) . . ?
C10 C11 H11 104.6 . . ?
C16 C11 H11 104.6 . . ?
Si2 C28 H28A 109.5 . . ?
Si2 C28 H28B 109.5 . . ?
Si2 C28 H28C 109.5 . . ?
H28A C28 H28B 109.5 . . ?
H28A C28 H28C 109.5 . . ?
H28B C28 H28C 109.5 . . ?
Si1 C22 H22A 109.5 . . ?
Si1 C22 H22B 109.5 . . ?
Si1 C22 H22C 109.5 . . ?
H22A C22 H22B 109.5 . . ?
H22A C22 H22C 109.5 . . ?
H22B C22 H22C 109.5 . . ?
C30 C29 Si2 109.74(19) . . ?
C30 C29 C31 109.1(2) . . ?
C31 C29 Si2 109.84(19) . . ?
C32 C29 Si2 109.69(19) . . ?
C32 C29 C30 109.7(3) . . ?
C32 C29 C31 108.7(2) . . ?
C23 C24 H24A 109.5 . . ?
C23 C24 H24B 109.5 . . ?
C23 C24 H24C 109.5 . . ?
H24A C24 H24B 109.5 . . ?
H24A C24 H24C 109.5 . . ?
H24B C24 H24C 109.5 . . ?
C2 C3 C4 102.81(19) . . ?
C17 C3 C4 114.2(2) . . ?
C17 C3 C2 108.0(2) . . ?
C18 C3 C4 112.4(2) . . ?
C18 C3 C2 109.6(2) . . ?
C18 C3 C17 109.4(2) . . ?
C3 C17 H17A 109.5 . . ?
C3 C17 H17B 109.5 . . ?
C3 C17 H17C 109.5 . . ?
H17A C17 H17B 109.5 . . ?
H17A C17 H17C 109.5 . . ?
H17B C17 H17C 109.5 . . ?
Si2 C27 H27A 109.5 . . ?
Si2 C27 H27B 109.5 . . ?
Si2 C27 H27C 109.5 . . ?
H27A C27 H27B 109.5 . . ?
H27A C27 H27C 109.5 . . ?
H27B C27 H27C 109.5 . . ?
C3 C18 H18A 109.5 . . ?
C3 C18 H18B 109.5 . . ?
C3 C18 H18C 109.5 . . ?
H18A C18 H18B 109.5 . . ?
H18A C18 H18C 109.5 . . ?
H18B C18 H18C 109.5 . . ?
C7 C8 H8A 110.8 . . ?
C7 C8 H8B 110.8 . . ?
C4 C8 C7 104.59(19) . . ?
C4 C8 H8A 110.8 . . ?
C4 C8 H8B 110.8 . . ?
H8A C8 H8B 108.9 . . ?
C23 C25 H25A 109.5 . . ?
C23 C25 H25B 109.5 . . ?
C23 C25 H25C 109.5 . . ?
H25A C25 H25B 109.5 . . ?
H25A C25 H25C 109.5 . . ?
H25B C25 H25C 109.5 . . ?
C23 C26 H26A 109.5 . . ?
C23 C26 H26B 109.5 . . ?
C23 C26 H26C 109.5 . . ?
H26A C26 H26B 109.5 . . ?
H26A C26 H26C 109.5 . . ?
H26B C26 H26C 109.5 . . ?
C29 C30 H30A 109.5 . . ?
C29 C30 H30B 109.5 . . ?
C29 C30 H30C 109.5 . . ?
H30A C30 H30B 109.5 . . ?
H30A C30 H30C 109.5 . . ?
H30B C30 H30C 109.5 . . ?
C29 C31 H31A 109.5 . . ?
C29 C31 H31B 109.5 . . ?
C29 C31 H31C 109.5 . . ?
H31A C31 H31B 109.5 . . ?
H31A C31 H31C 109.5 . . ?
H31B C31 H31C 109.5 . . ?
C29 C32 H32A 109.5 . . ?
C29 C32 H32B 109.5 . . ?
C29 C32 H32C 109.5 . . ?
H32A C32 H32B 109.5 . . ?
H32A C32 H32C 109.5 . . ?
H32B C32 H32C 109.5 . . ?

loop_
_geom_bond_atom_site_label_1
_geom_bond_atom_site_label_2
_geom_bond_distance
_geom_bond_site_symmetry_2
_geom_bond_publ_flag
Si1 O2 1.6545(15) . ?
Si1 C23 1.888(2) . ?
Si1 C21 1.865(2) . ?
Si1 C22 1.855(2) . ?
Si2 O3 1.6467(15) . ?
Si2 C28 1.871(2) . ?
Si2 C29 1.875(3) . ?
Si2 C27 1.861(3) . ?
Cl1 C1 1.729(2) . ?
O3 C15 1.442(2) . ?
O2 C7 1.417(3) . ?
O1 C2 1.214(3) . ?
C12 H12A 0.97(2) . ?
C12 H12B 0.97(2) . ?
C12 C13 1.532(3) . ?
C12 C14 1.535(3) . ?
C7 H7 1.00(2) . ?
C7 C6 1.594(3) . ?
C7 C8 1.540(3) . ?
C13 C6 1.591(3) . ?
C13 C33 1.545(3) . ?
C13 C11 1.546(3) . ?
C23 C24 1.537(3) . ?
C23 C25 1.535(3) . ?
C23 C26 1.536(3) . ?
C6 C5 1.507(3) . ?
C6 C9 1.541(3) . ?
C5 C4 1.504(3) . ?
C5 C1 1.338(3) . ?
C14 H14A 0.9700 . ?
C14 H14B 0.9700 . ?
C14 C15 1.524(3) . ?
C9 H9A 0.9700 . ?
C9 H9B 0.9700 . ?
C9 C10 1.549(3) . ?
C15 H15 0.9800 . ?
C15 C16 1.547(3) . ?
C10 H10A 0.9700 . ?
C10 H10B 0.9700 . ?
C10 C11 1.536(3) . ?
C19 H19A 0.9600 . ?
C19 H19B 0.9600 . ?
C19 H19C 0.9600 . ?
C19 C16 1.537(3) . ?
C4 H4 0.9800 . ?
C4 C3 1.547(3) . ?
C4 C8 1.533(3) . ?
C33 H33A 0.9600 . ?
C33 H33B 0.9600 . ?
C33 H33C 0.9600 . ?
C20 H20A 0.9600 . ?
C20 H20B 0.9600 . ?
C20 H20C 0.9600 . ?
C20 C16 1.534(3) . ?
C1 C2 1.474(3) . ?
C21 H21A 0.9600 . ?
C21 H21B 0.9600 . ?
C21 H21C 0.9600 . ?
C16 C11 1.549(3) . ?
C2 C3 1.536(3) . ?
C11 H11 0.9800 . ?
C28 H28A 0.9600 . ?
C28 H28B 0.9600 . ?
C28 H28C 0.9600 . ?
C22 H22A 0.9600 . ?
C22 H22B 0.9600 . ?
C22 H22C 0.9600 . ?
C29 C30 1.539(4) . ?
C29 C31 1.540(3) . ?
C29 C32 1.525(4) . ?
C24 H24A 0.9600 . ?
C24 H24B 0.9600 . ?
C24 H24C 0.9600 . ?
C3 C17 1.534(3) . ?
C3 C18 1.524(4) . ?
C17 H17A 0.9600 . ?
C17 H17B 0.9600 . ?
C17 H17C 0.9600 . ?
C27 H27A 0.9600 . ?
C27 H27B 0.9600 . ?
C27 H27C 0.9600 . ?
C18 H18A 0.9600 . ?
C18 H18B 0.9600 . ?
C18 H18C 0.9600 . ?
C8 H8A 0.9700 . ?
C8 H8B 0.9700 . ?
C25 H25A 0.9600 . ?
C25 H25B 0.9600 . ?
C25 H25C 0.9600 . ?
C26 H26A 0.9600 . ?
C26 H26B 0.9600 . ?
C26 H26C 0.9600 . ?
C30 H30A 0.9600 . ?
C30 H30B 0.9600 . ?
C30 H30C 0.9600 . ?
C31 H31A 0.9600 . ?
C31 H31B 0.9600 . ?
C31 H31C 0.9600 . ?
C32 H32A 0.9600 . ?
C32 H32B 0.9600 . ?
C32 H32C 0.9600 . ?

loop_
_geom_torsion_atom_site_label_1
_geom_torsion_atom_site_label_2
_geom_torsion_atom_site_label_3
_geom_torsion_atom_site_label_4
_geom_torsion
_geom_torsion_site_symmetry_1
_geom_torsion_site_symmetry_2
_geom_torsion_site_symmetry_3
_geom_torsion_site_symmetry_4
_geom_torsion_publ_flag
Si1 O2 C7 C6 -150.17(15) . . . . ?
Si1 O2 C7 C8 91.7(2) . . . . ?
Si2 O3 C15 C14 -104.06(18) . . . . ?
Si2 O3 C15 C16 130.22(16) . . . . ?
Cl1 C1 C2 O1 2.7(4) . . . . ?
Cl1 C1 C2 C3 -175.28(17) . . . . ?
O3 Si2 C29 C30 -64.0(2) . . . . ?
O3 Si2 C29 C31 176.05(18) . . . . ?
O3 Si2 C29 C32 56.6(2) . . . . ?
O3 C15 C16 C19 47.7(2) . . . . ?
O3 C15 C16 C20 -70.8(2) . . . . ?
O3 C15 C16 C11 173.32(16) . . . . ?
O2 Si1 C23 C24 58.67(18) . . . . ?
O2 Si1 C23 C25 179.11(16) . . . . ?
O2 Si1 C23 C26 -61.15(18) . . . . ?
O2 C7 C6 C13 118.27(19) . . . . ?
O2 C7 C6 C5 -121.29(18) . . . . ?
O2 C7 C6 C9 3.8(2) . . . . ?
O2 C7 C8 C4 146.74(19) . . . . ?
O1 C2 C3 C4 175.7(2) . . . . ?
O1 C2 C3 C17 -63.2(3) . . . . ?
O1 C2 C3 C18 55.9(3) . . . . ?
C12 C13 C6 C7 43.2(2) . . . . ?
C12 C13 C6 C5 -70.5(2) . . . . ?
C12 C13 C6 C9 164.05(18) . . . . ?
C12 C13 C11 C10 -169.53(18) . . . . ?
C12 C13 C11 C16 55.5(2) . . . . ?
C12 C14 C15 O3 -178.62(17) . . . . ?
C12 C14 C15 C16 -56.0(3) . . . . ?
C7 C6 C5 C4 -24.8(2) . . . . ?
C7 C6 C5 C1 146.0(3) . . . . ?
C7 C6 C9 C10 90.0(2) . . . . ?
C13 C12 C14 C15 54.9(2) . . . . ?
C13 C6 C5 C4 96.1(2) . . . . ?
C13 C6 C5 C1 -93.1(3) . . . . ?
C13 C6 C9 C10 -31.3(2) . . . . ?
C23 Si1 O2 C7 -157.00(17) . . . . ?
C6 C7 C8 C4 25.5(3) . . . . ?
C6 C13 C11 C10 -45.51(19) . . . . ?
C6 C13 C11 C16 179.50(17) . . . . ?
C6 C5 C4 C3 169.47(18) . . . . ?
C6 C5 C4 C8 40.7(2) . . . . ?
C6 C5 C1 Cl1 8.6(4) . . . . ?
C6 C5 C1 C2 -171.0(3) . . . . ?
C6 C9 C10 C11 3.3(2) . . . . ?
C5 C6 C9 C10 -153.88(19) . . . . ?
C5 C4 C3 C2 6.1(2) . . . . ?
C5 C4 C3 C17 -110.6(2) . . . . ?
C5 C4 C3 C18 123.9(2) . . . . ?
C5 C4 C8 C7 -38.9(2) . . . . ?
C5 C1 C2 O1 -177.7(3) . . . . ?
C5 C1 C2 C3 4.4(3) . . . . ?
C14 C12 C13 C6 -164.36(17) . . . . ?
C14 C12 C13 C33 72.6(2) . . . . ?
C14 C12 C13 C11 -52.8(2) . . . . ?
C14 C15 C16 C19 -74.2(2) . . . . ?
C14 C15 C16 C20 167.31(19) . . . . ?
C14 C15 C16 C11 51.4(2) . . . . ?
C9 C6 C5 C4 -147.2(2) . . . . ?
C9 C6 C5 C1 23.6(4) . . . . ?
C9 C10 C11 C13 27.1(2) . . . . ?
C9 C10 C11 C16 161.00(19) . . . . ?
C15 C16 C11 C13 -52.7(2) . . . . ?
C15 C16 C11 C10 179.11(18) . . . . ?
C19 C16 C11 C13 70.5(2) . . . . ?
C19 C16 C11 C10 -57.7(3) . . . . ?
C4 C5 C1 Cl1 179.38(19) . . . . ?
C4 C5 C1 C2 -0.2(3) . . . . ?
C33 C13 C6 C7 166.29(16) . . . . ?
C33 C13 C6 C5 52.6(2) . . . . ?
C33 C13 C6 C9 -72.82(19) . . . . ?
C33 C13 C11 C10 68.8(2) . . . . ?
C33 C13 C11 C16 -66.1(2) . . . . ?
C20 C16 C11 C13 -169.33(18) . . . . ?
C20 C16 C11 C10 62.5(3) . . . . ?
C1 C5 C4 C3 -4.0(3) . . . . ?
C1 C5 C4 C8 -132.7(2) . . . . ?
C1 C2 C3 C4 -6.3(3) . . . . ?
C1 C2 C3 C17 114.7(2) . . . . ?
C1 C2 C3 C18 -126.1(2) . . . . ?
C21 Si1 O2 C7 -37.3(2) . . . . ?
C21 Si1 C23 C24 -60.1(2) . . . . ?
C21 Si1 C23 C25 60.4(2) . . . . ?
C21 Si1 C23 C26 -179.88(16) . . . . ?
C11 C13 C6 C7 -74.33(19) . . . . ?
C11 C13 C6 C5 171.98(17) . . . . ?
C11 C13 C6 C9 46.56(18) . . . . ?
C28 Si2 O3 C15 52.91(19) . . . . ?
C28 Si2 C29 C30 56.0(2) . . . . ?
C28 Si2 C29 C31 -63.9(2) . . . . ?
C28 Si2 C29 C32 176.6(2) . . . . ?
C22 Si1 O2 C7 83.68(19) . . . . ?
C22 Si1 C23 C24 177.35(17) . . . . ?
C22 Si1 C23 C25 -62.2(2) . . . . ?
C22 Si1 C23 C26 57.52(19) . . . . ?
C29 Si2 O3 C15 173.70(17) . . . . ?
C3 C4 C8 C7 -156.2(2) . . . . ?
C27 Si2 O3 C15 -66.48(19) . . . . ?
C27 Si2 C29 C30 176.22(19) . . . . ?
C27 Si2 C29 C31 56.3(2) . . . . ?
C27 Si2 C29 C32 -63.2(2) . . . . ?
C8 C7 C6 C13 -121.7(2) . . . . ?
C8 C7 C6 C5 -1.2(2) . . . . ?
C8 C7 C6 C9 123.9(2) . . . . ?
C8 C4 C3 C2 120.1(2) . . . . ?
C8 C4 C3 C17 3.4(3) . . . . ?
C8 C4 C3 C18 -122.1(3) . . . . ?
